data_4071958
loop_
_publ_author_name
'Alonso-Moreno, Carlos'
'Lancaster, Simon J.'
'Wright, Joseph A.'
'Hughes, David L.'
'Zuccaccia, Cristiano'
'Correa, Andrea'
'Macchioni, Alceo'
'Cavallo, Luigi'
'Bochmann, Manfred'

_publ_section_title
;
 Ligand Mobility and Solution Structures of the Metallocenium Ion Pairs
 [Me2C(Cp)(fluorenyl)MCH2SiMe3+&#x00B7;&#x00B7;&#x00B7;X&#x2212;] (M = Zr,
 Hf; X = MeB(C6F5)3, B(C6F5)4)
;
_journal_issue 21
_journal_name_full Organometallics
_journal_page_first 5474
_journal_paper_doi 10.1021/om800486p
_journal_volume 27
_journal_year 2008
_chemical_formula_moiety 'C23 H24 Hf'
_chemical_formula_structural '[Hf(C5H4-CMe2-C13H8)Me2]'
_chemical_formula_sum 'C23 H24 Hf'
_chemical_formula_weight 478.91
_chemical_name_common 'Compound 4'
_chemical_name_systematic
;
{[2-(\h^5^-Cyclopentadienyl)-2-(\h^5^-fluorenyl)propane]}\
dimethylhafnium(IV)
;
_space_group_IT_number 14
_symmetry_cell_setting monoclinic
_symmetry_Int_Tables_number 14
_symmetry_space_group_name_Hall '-P 2ybc'
_symmetry_space_group_name_H-M 'P 1 21/c 1'
_atom_sites_solution_hydrogens geom
_atom_sites_solution_primary direct
_atom_sites_solution_secondary difmap
_cell_angle_alpha 90.00
_cell_angle_beta 102.011(7)
_cell_angle_gamma 90.00
_cell_formula_units_Z 4
_cell_length_a 9.3987(9)
_cell_length_b 10.7366(10)
_cell_length_c 18.2206(15)
_cell_measurement_reflns_used 26136
_cell_measurement_temperature 180(2)
_cell_measurement_theta_max 30.51
_cell_measurement_theta_min 3.50
_cell_volume 1798.4(3)
_computing_cell_refinement 'CrysAlis RED'
_computing_data_collection 'CrysAlis CCD (Oxford Diffraction, 2006)'
_computing_data_reduction 'CrysAlis RED'
_computing_molecular_graphics 'ORTEP-3 (Farrugia, 1997)'
_computing_publication_material
;
 SHELXL-97, PLATON (Spek, 2003), WinGX (Farrugia, 1999)
 and enCIFer (Allen <i>et al.</i>, 2004)
;
_computing_structure_refinement 'SHELXL-97 (Sheldrick, 1997)'
_computing_structure_solution 'SIR92 (Altomare <i>et al.</i>,  1993)'
_diffrn_ambient_temperature 180(2)
_diffrn_detector_area_resol_mean 16.0050
_diffrn_measured_fraction_theta_full 0.997
_diffrn_measured_fraction_theta_max 0.997
_diffrn_measurement_device_type 'Oxford Diffraction Xcalibur 3/CCD'
_diffrn_measurement_method 'Thin slice \f and \w scans'
_diffrn_radiation_monochromator graphite
_diffrn_radiation_probe x-ray
_diffrn_radiation_source 'Enhance (Mo) X-ray Source'
_diffrn_radiation_type 'Mo K\a'
_diffrn_radiation_wavelength 0.71073
_diffrn_reflns_av_R_equivalents 0.0460
_diffrn_reflns_av_sigmaI/netI 0.0289
_diffrn_reflns_limit_h_max 12
_diffrn_reflns_limit_h_min -12
_diffrn_reflns_limit_k_max 13
_diffrn_reflns_limit_k_min -13
_diffrn_reflns_limit_l_max 23
_diffrn_reflns_limit_l_min -23
_diffrn_reflns_number 24638
_diffrn_reflns_theta_full 27.50
_diffrn_reflns_theta_max 27.50
_diffrn_reflns_theta_min 3.50
_diffrn_standards_number 0
_exptl_absorpt_coefficient_mu 5.801
_exptl_absorpt_correction_T_max 0.312
_exptl_absorpt_correction_T_min 0.312
_exptl_absorpt_correction_type multi-scan
_exptl_absorpt_process_details '(ABSPACK; Oxford Diffraction, 2006)'
_exptl_crystal_colour Yellow
_exptl_crystal_density_diffrn 1.769
_exptl_crystal_density_method 'not measured'
_exptl_crystal_description Block
_exptl_crystal_F_000 936
_exptl_crystal_size_max 0.20
_exptl_crystal_size_mid 0.20
_exptl_crystal_size_min 0.20
_refine_diff_density_max 5.955
_refine_diff_density_min -2.485
_refine_diff_density_rms 0.223
_refine_ls_extinction_method none
_refine_ls_goodness_of_fit_ref 1.258
_refine_ls_hydrogen_treatment constr
_refine_ls_matrix_type full
_refine_ls_number_parameters 221
_refine_ls_number_reflns 4114
_refine_ls_number_restraints 0
_refine_ls_restrained_S_all 1.258
_refine_ls_R_factor_all 0.0684
_refine_ls_R_factor_gt 0.0584
_refine_ls_shift/su_max 0.007
_refine_ls_shift/su_mean 0.000
_refine_ls_structure_factor_coef Fsqd
_refine_ls_weighting_details 'calc w=1/[\s^2^(Fo^2^)+(0.0307P)^2^+37.4586P] where P=(Fo^2^+2Fc^2^)/3'
_refine_ls_weighting_scheme calc
_refine_ls_wR_factor_gt 0.1305
_refine_ls_wR_factor_ref 0.1331
_reflns_number_gt 3402
_reflns_number_total 4114
_reflns_threshold_expression I>2\s(I)
_cod_data_source_file om800486p_si_002.cif
_cod_data_source_block 4
_cod_original_sg_symbol_H-M 'P 21/c'
_cod_database_code 4071958

loop_
_symmetry_equiv_pos_as_xyz
'x, y, z'
'-x, y+1/2, -z+1/2'
'-x, -y, -z'
'x, -y-1/2, z-1/2'

loop_
_atom_site_label
_atom_site_type_symbol
_atom_site_fract_x
_atom_site_fract_y
_atom_site_fract_z
_atom_site_U_iso_or_equiv
_atom_site_adp_type
_atom_site_occupancy
_atom_site_symmetry_multiplicity
_atom_site_calc_flag
_atom_site_refinement_flags
Hf1 Hf 0.75284(4) 0.13483(4) 0.37479(2) 0.02008(13) Uani 1 1 d .
C22 C 0.8690(14) 0.0088(11) 0.3090(7) 0.038(3) Uani 1 1 d .
H22A H 0.9419 0.0566 0.2896 0.058 Uiso 1 1 calc R
H22B H 0.7988 -0.0274 0.2671 0.058 Uiso 1 1 calc R
H22C H 0.9171 -0.0580 0.3416 0.058 Uiso 1 1 calc R
C23 C 0.9479(12) 0.1923(11) 0.4615(7) 0.034(2) Uani 1 1 d .
H23A H 0.9486 0.1471 0.5083 0.051 Uiso 1 1 calc R
H23B H 0.9437 0.2821 0.4706 0.051 Uiso 1 1 calc R
H23C H 1.0366 0.1728 0.4436 0.051 Uiso 1 1 calc R
C1 C 0.5433(11) 0.2657(9) 0.3222(5) 0.0202(19) Uani 1 1 d .
C2 C 0.5978(11) 0.2303(9) 0.2566(5) 0.0205(19) Uani 1 1 d .
C3 C 0.7357(11) 0.2886(9) 0.2585(5) 0.024(2) Uani 1 1 d .
C4 C 0.7673(10) 0.3661(9) 0.3245(5) 0.0220(18) Uani 1 1 d .
C5 C 0.6473(10) 0.3538(9) 0.3627(5) 0.0212(18) Uani 1 1 d .
C6 C 0.6623(11) 0.4227(10) 0.4316(6) 0.027(2) Uani 1 1 d .
H6 H 0.5929 0.4118 0.4622 0.032 Uiso 1 1 calc R
C7 C 0.7744(12) 0.5031(10) 0.4533(6) 0.033(2) Uani 1 1 d .
H7 H 0.7788 0.5502 0.4978 0.039 Uiso 1 1 calc R
C8 C 0.8847(12) 0.5194(10) 0.4123(6) 0.033(2) Uani 1 1 d .
H8 H 0.9604 0.5780 0.4289 0.039 Uiso 1 1 calc R
C9 C 0.8832(12) 0.4509(10) 0.3488(6) 0.029(2) Uani 1 1 d .
H9 H 0.9584 0.4600 0.3214 0.035 Uiso 1 1 calc R
C10 C 0.8129(13) 0.2724(12) 0.2008(6) 0.034(2) Uani 1 1 d .
H10 H 0.9029 0.3140 0.2030 0.041 Uiso 1 1 calc R
C11 C 0.7580(14) 0.1973(12) 0.1426(6) 0.037(3) Uani 1 1 d .
H11 H 0.8097 0.1882 0.1033 0.045 Uiso 1 1 calc R
C12 C 0.6253(13) 0.1314(12) 0.1378(6) 0.042(3) Uani 1 1 d .
H12 H 0.5917 0.0757 0.0974 0.051 Uiso 1 1 calc R
C13 C 0.5439(13) 0.1497(10) 0.1940(6) 0.031(2) Uani 1 1 d .
H13 H 0.4532 0.1086 0.1903 0.038 Uiso 1 1 calc R
C14 C 0.4231(11) 0.1992(10) 0.3545(6) 0.026(2) Uani 1 1 d .
C15 C 0.5146(11) 0.0981(11) 0.3972(7) 0.034(3) Uani 1 1 d .
C16 C 0.6050(11) 0.1091(10) 0.4706(6) 0.028(2) Uani 1 1 d .
H16 H 0.5996 0.1739 0.5054 0.034 Uiso 1 1 calc R
C17 C 0.7030(12) 0.0089(11) 0.4831(7) 0.036(3) Uani 1 1 d .
H17 H 0.7769 -0.0038 0.5267 0.043 Uiso 1 1 calc R
C18 C 0.6730(13) -0.0688(10) 0.4203(7) 0.037(3) Uani 1 1 d .
H18 H 0.7234 -0.1433 0.4137 0.044 Uiso 1 1 calc R
C19 C 0.5546(11) -0.0174(9) 0.3681(6) 0.028(2) Uani 1 1 d .
H19 H 0.5094 -0.0537 0.3215 0.033 Uiso 1 1 calc R
C20 C 0.3532(12) 0.2820(12) 0.4057(7) 0.035(2) Uani 1 1 d .
H20A H 0.4214 0.2935 0.4538 0.053 Uiso 1 1 calc R
H20B H 0.2642 0.2422 0.4143 0.053 Uiso 1 1 calc R
H20C H 0.3291 0.3632 0.3818 0.053 Uiso 1 1 calc R
C21 C 0.3006(12) 0.1481(12) 0.2933(7) 0.039(3) Uani 1 1 d .
H21A H 0.2203 0.1198 0.3159 0.058 Uiso 1 1 calc R
H21B H 0.3371 0.0780 0.2681 0.058 Uiso 1 1 calc R
H21C H 0.2658 0.2138 0.2566 0.058 Uiso 1 1 calc R

loop_
_atom_site_aniso_label
_atom_site_aniso_U_11
_atom_site_aniso_U_22
_atom_site_aniso_U_33
_atom_site_aniso_U_23
_atom_site_aniso_U_13
_atom_site_aniso_U_12
Hf1 0.01927(19) 0.01953(19) 0.0230(2) 0.00127(17) 0.00799(13) 0.00118(17)
C22 0.044(7) 0.032(6) 0.043(7) -0.005(5) 0.019(5) 0.011(5)
C23 0.030(5) 0.034(6) 0.036(6) 0.004(5) 0.001(5) 0.001(5)
C1 0.024(5) 0.021(4) 0.017(5) 0.003(4) 0.007(4) 0.001(4)
C2 0.026(5) 0.022(4) 0.011(4) 0.003(3) -0.002(4) 0.001(4)
C3 0.028(5) 0.024(5) 0.020(5) 0.001(4) 0.007(4) -0.003(4)
C4 0.025(4) 0.021(4) 0.021(4) 0.003(4) 0.006(4) -0.004(4)
C5 0.018(4) 0.020(4) 0.023(4) 0.000(4) -0.001(3) 0.002(4)
C6 0.031(5) 0.026(5) 0.022(5) -0.004(4) 0.002(4) 0.007(4)
C7 0.037(6) 0.028(6) 0.028(5) -0.010(4) -0.003(4) 0.004(5)
C8 0.038(6) 0.023(5) 0.033(6) -0.002(4) -0.003(5) -0.009(4)
C9 0.033(5) 0.026(5) 0.028(5) -0.001(4) 0.006(4) -0.009(4)
C10 0.037(6) 0.040(6) 0.028(6) 0.006(5) 0.015(5) -0.005(5)
C11 0.050(7) 0.044(7) 0.020(5) -0.002(4) 0.016(5) -0.001(6)
C12 0.052(7) 0.050(7) 0.019(5) 0.024(5) -0.003(5) -0.031(6)
C13 0.041(6) 0.026(5) 0.026(5) -0.002(4) 0.003(4) -0.006(5)
C14 0.022(5) 0.028(6) 0.029(5) -0.003(4) 0.012(4) -0.005(4)
C15 0.024(5) 0.033(6) 0.040(6) -0.018(5) -0.007(4) 0.012(4)
C16 0.032(5) 0.030(6) 0.025(5) 0.008(4) 0.011(4) 0.000(4)
C17 0.034(6) 0.038(6) 0.038(6) 0.022(5) 0.012(5) 0.003(5)
C18 0.038(6) 0.021(5) 0.056(8) 0.011(5) 0.020(6) 0.005(4)
C19 0.029(5) 0.019(5) 0.039(6) -0.003(4) 0.017(4) -0.007(4)
C20 0.030(6) 0.036(6) 0.045(7) -0.003(5) 0.018(5) 0.004(5)
C21 0.026(5) 0.047(7) 0.042(6) -0.004(6) 0.001(5) -0.011(5)

loop_
_atom_type_symbol
_atom_type_description
_atom_type_scat_dispersion_real
_atom_type_scat_dispersion_imag
_atom_type_scat_source
C C 0.0033 0.0016 'International Tables Vol C Tables 4.2.6.8 and 6.1.1.4'
H H 0.0000 0.0000 'International Tables Vol C Tables 4.2.6.8 and 6.1.1.4'
Hf Hf -0.5830 6.1852 'International Tables Vol C Tables 4.2.6.8 and 6.1.1.4'

loop_
_geom_angle_atom_site_label_1
_geom_angle_atom_site_label_2
_geom_angle_atom_site_label_3
_geom_angle
C22 Hf1 C23 97.2(5)
C22 Hf1 C15 124.8(4)
C23 Hf1 C15 125.6(4)
C22 Hf1 C1 125.5(4)
C23 Hf1 C1 126.2(4)
C15 Hf1 C1 57.0(4)
C22 Hf1 C19 91.2(4)
C23 Hf1 C19 135.8(4)
C15 Hf1 C19 34.2(3)
C1 Hf1 C19 79.8(3)
C22 Hf1 C16 136.2(4)
C23 Hf1 C16 91.7(4)
C15 Hf1 C16 34.3(4)
C1 Hf1 C16 79.4(3)
C19 Hf1 C16 55.1(4)
C22 Hf1 C18 82.1(4)
C23 Hf1 C18 105.3(4)
C15 Hf1 C18 56.3(4)
C1 Hf1 C18 111.0(4)
C19 Hf1 C18 33.1(4)
C16 Hf1 C18 54.3(4)
C22 Hf1 C17 106.6(4)
C23 Hf1 C17 81.6(4)
C15 Hf1 C17 56.2(4)
C1 Hf1 C17 110.5(3)
C19 Hf1 C17 54.5(4)
C16 Hf1 C17 32.7(4)
C18 Hf1 C17 32.3(4)
C22 Hf1 C5 137.6(4)
C23 Hf1 C5 93.1(4)
C15 Hf1 C5 78.7(3)
C1 Hf1 C5 33.7(3)
C19 Hf1 C5 109.4(3)
C16 Hf1 C5 84.1(3)
C18 Hf1 C5 134.1(3)
C17 Hf1 C5 115.6(4)
C22 Hf1 C2 92.7(4)
C23 Hf1 C2 136.4(4)
C15 Hf1 C2 79.6(4)
C1 Hf1 C2 33.5(3)
C19 Hf1 C2 86.1(3)
C16 Hf1 C2 109.6(3)
C18 Hf1 C2 118.1(4)
C17 Hf1 C2 135.3(3)
C5 Hf1 C2 53.9(3)
C22 Hf1 C4 108.4(4)
C23 Hf1 C4 83.9(4)
C15 Hf1 C4 109.2(3)
C1 Hf1 C4 54.8(3)
C19 Hf1 C4 134.0(3)
C16 Hf1 C4 115.2(3)
C18 Hf1 C4 165.4(3)
C17 Hf1 C4 143.4(4)
C5 Hf1 C4 32.2(3)
C2 Hf1 C4 52.8(3)
C22 Hf1 C3 84.5(4)
C23 Hf1 C3 107.2(4)
C15 Hf1 C3 109.5(4)
C1 Hf1 C3 54.7(3)
C19 Hf1 C3 116.9(3)
C16 Hf1 C3 133.1(3)
C18 Hf1 C3 146.1(4)
C17 Hf1 C3 165.2(3)
C5 Hf1 C3 53.2(3)
C2 Hf1 C3 31.8(3)
C4 Hf1 C3 31.4(3)
Hf1 C22 H22A 109.5
Hf1 C22 H22B 109.5
H22A C22 H22B 109.5
Hf1 C22 H22C 109.5
H22A C22 H22C 109.5
H22B C22 H22C 109.5
Hf1 C23 H23A 109.5
Hf1 C23 H23B 109.5
H23A C23 H23B 109.5
Hf1 C23 H23C 109.5
H23A C23 H23C 109.5
H23B C23 H23C 109.5
C2 C1 C5 106.0(8)
C2 C1 C14 127.1(9)
C5 C1 C14 125.1(8)
C2 C1 Hf1 77.2(5)
C5 C1 Hf1 76.8(5)
C14 C1 Hf1 100.2(6)
C3 C2 C13 116.7(9)
C3 C2 C1 109.9(8)
C13 C2 C1 133.4(9)
C3 C2 Hf1 78.5(6)
C13 C2 Hf1 118.2(7)
C1 C2 Hf1 69.3(5)
C10 C3 C2 122.2(10)
C10 C3 C4 130.2(10)
C2 C3 C4 107.5(8)
C10 C3 Hf1 124.2(8)
C2 C3 Hf1 69.7(5)
C4 C3 Hf1 74.1(5)
C9 C4 C3 129.9(9)
C9 C4 C5 122.2(9)
C3 C4 C5 107.6(8)
C9 C4 Hf1 125.6(7)
C3 C4 Hf1 74.5(6)
C5 C4 Hf1 69.4(5)
C6 C5 C1 135.6(9)
C6 C5 C4 115.3(9)
C1 C5 C4 109.0(8)
C6 C5 Hf1 115.8(6)
C1 C5 Hf1 69.5(5)
C4 C5 Hf1 78.3(6)
C7 C6 C5 120.7(10)
C7 C6 H6 119.6
C5 C6 H6 119.6
C6 C7 C8 122.5(10)
C6 C7 H7 118.7
C8 C7 H7 118.7
C9 C8 C7 120.1(10)
C9 C8 H8 119.9
C7 C8 H8 119.9
C8 C9 C4 118.7(10)
C8 C9 H9 120.7
C4 C9 H9 120.7
C11 C10 C3 119.3(11)
C11 C10 H10 120.3
C3 C10 H10 120.3
C10 C11 C12 122.3(11)
C10 C11 H11 118.9
C12 C11 H11 118.9
C13 C12 C11 119.1(11)
C13 C12 H12 120.4
C11 C12 H12 120.4
C12 C13 C2 120.3(10)
C12 C13 H13 119.9
C2 C13 H13 119.9
C15 C14 C21 112.5(9)
C15 C14 C20 112.0(9)
C21 C14 C20 107.4(9)
C15 C14 C1 98.4(8)
C21 C14 C1 112.7(9)
C20 C14 C1 113.7(9)
C19 C15 C16 105.5(9)
C19 C15 C14 127.0(10)
C16 C15 C14 126.2(9)
C19 C15 Hf1 75.6(6)
C16 C15 Hf1 75.6(6)
C14 C15 Hf1 104.4(8)
C17 C16 C15 109.2(10)
C17 C16 Hf1 75.7(6)
C15 C16 Hf1 70.1(6)
C17 C16 H16 125.4
C15 C16 H16 125.4
Hf1 C16 H16 120.5
C18 C17 C16 108.2(10)
C18 C17 Hf1 73.6(6)
C16 C17 Hf1 71.6(6)
C18 C17 H17 125.9
C16 C17 H17 125.9
Hf1 C17 H17 120.7
C17 C18 C19 108.3(10)
C17 C18 Hf1 74.1(6)
C19 C18 Hf1 71.7(6)
C17 C18 H18 125.8
C19 C18 H18 125.8
Hf1 C18 H18 120.1
C18 C19 C15 108.6(10)
C18 C19 Hf1 75.2(6)
C15 C19 Hf1 70.2(6)
C18 C19 H19 125.7
C15 C19 H19 125.7
Hf1 C19 H19 120.6
C14 C20 H20A 109.5
C14 C20 H20B 109.5
H20A C20 H20B 109.5
C14 C20 H20C 109.5
H20A C20 H20C 109.5
H20B C20 H20C 109.5
C14 C21 H21A 109.5
C14 C21 H21B 109.5
H21A C21 H21B 109.5
C14 C21 H21C 109.5
H21A C21 H21C 109.5
H21B C21 H21C 109.5

loop_
_geom_bond_atom_site_label_1
_geom_bond_atom_site_label_2
_geom_bond_distance
Hf1 C22 2.237(11)
Hf1 C23 2.244(11)
Hf1 C15 2.391(12)
Hf1 C1 2.447(10)
Hf1 C19 2.462(10)
Hf1 C16 2.463(10)
Hf1 C18 2.508(11)
Hf1 C17 2.515(10)
Hf1 C5 2.543(9)
Hf1 C2 2.550(9)
Hf1 C4 2.660(10)
Hf1 C3 2.665(10)
C22 H22A 0.9800
C22 H22B 0.9800
C22 H22C 0.9800
C23 H23A 0.9800
C23 H23B 0.9800
C23 H23C 0.9800
C1 C2 1.445(13)
C1 C5 1.448(13)
C1 C14 1.551(13)
C2 C3 1.434(14)
C2 C13 1.438(14)
C3 C10 1.407(14)
C3 C4 1.442(14)
C4 C9 1.418(13)
C4 C5 1.449(13)
C5 C6 1.438(13)
C6 C7 1.356(15)
C6 H6 0.9500
C7 C8 1.409(16)
C7 H7 0.9500
C8 C9 1.370(15)
C8 H8 0.9500
C9 H9 0.9500
C10 C11 1.347(16)
C10 H10 0.9500
C11 C12 1.421(16)
C11 H11 0.9500
C12 C13 1.413(17)
C12 H12 0.9500
C13 H13 0.9500
C14 C15 1.498(15)
C14 C21 1.528(14)
C14 C20 1.533(14)
C15 C19 1.431(14)
C15 C16 1.433(15)
C16 C17 1.403(15)
C16 H16 0.9500
C17 C18 1.396(18)
C17 H17 0.9500
C18 C19 1.416(16)
C18 H18 0.9500
C19 H19 0.9500
C20 H20A 0.9800
C20 H20B 0.9800
C20 H20C 0.9800
C21 H21A 0.9800
C21 H21B 0.9800
C21 H21C 0.9800

loop_
_geom_torsion_atom_site_label_1
_geom_torsion_atom_site_label_2
_geom_torsion_atom_site_label_3
_geom_torsion_atom_site_label_4
_geom_torsion
C22 Hf1 C1 C2 -14.3(8)
C23 Hf1 C1 C2 121.2(6)
C15 Hf1 C1 C2 -126.2(7)
C19 Hf1 C1 C2 -98.4(6)
C16 Hf1 C1 C2 -154.5(6)
C18 Hf1 C1 C2 -109.6(6)
C17 Hf1 C1 C2 -144.2(6)
C5 Hf1 C1 C2 110.1(8)
C4 Hf1 C1 C2 74.0(6)
C3 Hf1 C1 C2 35.3(5)
C22 Hf1 C1 C5 -124.4(6)
C23 Hf1 C1 C5 11.1(7)
C15 Hf1 C1 C5 123.7(7)
C19 Hf1 C1 C5 151.5(6)
C16 Hf1 C1 C5 95.4(6)
C18 Hf1 C1 C5 140.3(6)
C17 Hf1 C1 C5 105.7(6)
C2 Hf1 C1 C5 -110.1(8)
C4 Hf1 C1 C5 -36.1(5)
C3 Hf1 C1 C5 -74.8(6)
C22 Hf1 C1 C14 111.7(7)
C23 Hf1 C1 C14 -112.8(7)
C15 Hf1 C1 C14 -0.2(6)
C19 Hf1 C1 C14 27.6(6)
C16 Hf1 C1 C14 -28.5(6)
C18 Hf1 C1 C14 16.4(7)
C17 Hf1 C1 C14 -18.2(7)
C5 Hf1 C1 C14 -123.9(9)
C2 Hf1 C1 C14 126.0(9)
C4 Hf1 C1 C14 -160.0(7)
C3 Hf1 C1 C14 161.3(7)
C5 C1 C2 C3 3.4(11)
C14 C1 C2 C3 -161.9(9)
Hf1 C1 C2 C3 -68.7(7)
C5 C1 C2 C13 -178.2(11)
C14 C1 C2 C13 16.6(18)
Hf1 C1 C2 C13 109.8(11)
C5 C1 C2 Hf1 72.0(6)
C14 C1 C2 Hf1 -93.2(9)
C22 Hf1 C2 C3 -75.0(6)
C23 Hf1 C2 C3 28.4(8)
C15 Hf1 C2 C3 160.1(6)
C1 Hf1 C2 C3 116.6(8)
C19 Hf1 C2 C3 -166.0(6)
C16 Hf1 C2 C3 143.3(6)
C18 Hf1 C2 C3 -157.5(6)
C17 Hf1 C2 C3 167.8(6)
C5 Hf1 C2 C3 76.5(6)
C4 Hf1 C2 C3 36.0(5)
C22 Hf1 C2 C13 39.2(9)
C23 Hf1 C2 C13 142.7(8)
C15 Hf1 C2 C13 -85.6(8)
C1 Hf1 C2 C13 -129.1(11)
C19 Hf1 C2 C13 -51.7(8)
C16 Hf1 C2 C13 -102.4(8)
C18 Hf1 C2 C13 -43.2(9)
C17 Hf1 C2 C13 -77.9(9)
C5 Hf1 C2 C13 -169.2(9)
C4 Hf1 C2 C13 150.3(9)
C3 Hf1 C2 C13 114.3(10)
C22 Hf1 C2 C1 168.4(6)
C23 Hf1 C2 C1 -88.2(7)
C15 Hf1 C2 C1 43.5(6)
C19 Hf1 C2 C1 77.4(6)
C16 Hf1 C2 C1 26.7(6)
C18 Hf1 C2 C1 85.9(6)
C17 Hf1 C2 C1 51.2(8)
C5 Hf1 C2 C1 -40.1(5)
C4 Hf1 C2 C1 -80.5(6)
C3 Hf1 C2 C1 -116.6(8)
C13 C2 C3 C10 2.4(15)
C1 C2 C3 C10 -178.9(10)
Hf1 C2 C3 C10 118.4(10)
C13 C2 C3 C4 179.0(9)
C1 C2 C3 C4 -2.2(11)
Hf1 C2 C3 C4 -65.0(7)
C13 C2 C3 Hf1 -116.0(9)
C1 C2 C3 Hf1 62.8(7)
C22 Hf1 C3 C10 -11.6(9)
C23 Hf1 C3 C10 84.3(9)
C15 Hf1 C3 C10 -136.6(9)
C1 Hf1 C3 C10 -153.1(10)
C19 Hf1 C3 C10 -100.1(9)
C16 Hf1 C3 C10 -166.3(8)
C18 Hf1 C3 C10 -78.6(11)
C17 Hf1 C3 C10 -151.2(14)
C5 Hf1 C3 C10 165.0(10)
C2 Hf1 C3 C10 -115.8(11)
C4 Hf1 C3 C10 128.2(12)
C22 Hf1 C3 C2 104.2(7)
C23 Hf1 C3 C2 -159.9(6)
C15 Hf1 C3 C2 -20.8(7)
C1 Hf1 C3 C2 -37.3(6)
C19 Hf1 C3 C2 15.7(7)
C16 Hf1 C3 C2 -50.5(7)
C18 Hf1 C3 C2 37.2(9)
C17 Hf1 C3 C2 -35.3(17)
C5 Hf1 C3 C2 -79.2(6)
C4 Hf1 C3 C2 -116.0(8)
C22 Hf1 C3 C4 -139.8(6)
C23 Hf1 C3 C4 -43.9(7)
C15 Hf1 C3 C4 95.2(6)
C1 Hf1 C3 C4 78.7(6)
C19 Hf1 C3 C4 131.7(6)
C16 Hf1 C3 C4 65.5(7)
C18 Hf1 C3 C4 153.2(6)
C17 Hf1 C3 C4 80.6(16)
C5 Hf1 C3 C4 36.8(5)
C2 Hf1 C3 C4 116.0(8)
C10 C3 C4 C9 2.1(19)
C2 C3 C4 C9 -174.1(10)
Hf1 C3 C4 C9 123.8(11)
C10 C3 C4 C5 176.4(11)
C2 C3 C4 C5 0.2(11)
Hf1 C3 C4 C5 -61.9(7)
C10 C3 C4 Hf1 -121.6(12)
C2 C3 C4 Hf1 62.1(7)
C22 Hf1 C4 C9 -85.7(9)
C23 Hf1 C4 C9 9.9(9)
C15 Hf1 C4 C9 135.5(8)
C1 Hf1 C4 C9 153.3(10)
C19 Hf1 C4 C9 163.8(8)
C16 Hf1 C4 C9 98.9(9)
C18 Hf1 C4 C9 139.8(14)
C17 Hf1 C4 C9 76.8(10)
C5 Hf1 C4 C9 115.6(11)
C2 Hf1 C4 C9 -164.9(10)
C3 Hf1 C4 C9 -128.3(11)
C22 Hf1 C4 C3 42.6(7)
C23 Hf1 C4 C3 138.2(6)
C15 Hf1 C4 C3 -96.2(6)
C1 Hf1 C4 C3 -78.4(6)
C19 Hf1 C4 C3 -67.9(7)
C16 Hf1 C4 C3 -132.8(6)
C18 Hf1 C4 C3 -91.9(15)
C17 Hf1 C4 C3 -154.9(6)
C5 Hf1 C4 C3 -116.1(8)
C2 Hf1 C4 C3 -36.5(5)
C22 Hf1 C4 C5 158.7(6)
C23 Hf1 C4 C5 -105.7(6)
C15 Hf1 C4 C5 19.9(6)
C1 Hf1 C4 C5 37.7(5)
C19 Hf1 C4 C5 48.2(7)
C16 Hf1 C4 C5 -16.7(6)
C18 Hf1 C4 C5 24.2(17)
C17 Hf1 C4 C5 -38.8(8)
C2 Hf1 C4 C5 79.6(6)
C3 Hf1 C4 C5 116.1(8)
C2 C1 C5 C6 -178.6(11)
C14 C1 C5 C6 -13.0(17)
Hf1 C1 C5 C6 -106.4(12)
C2 C1 C5 C4 -3.2(10)
C14 C1 C5 C4 162.4(9)
Hf1 C1 C5 C4 69.1(7)
C2 C1 C5 Hf1 -72.3(6)
C14 C1 C5 Hf1 93.3(9)
C9 C4 C5 C6 -6.8(14)
C3 C4 C5 C6 178.4(8)
Hf1 C4 C5 C6 113.2(8)
C9 C4 C5 C1 176.7(9)
C3 C4 C5 C1 1.9(11)
Hf1 C4 C5 C1 -63.3(6)
C9 C4 C5 Hf1 -119.9(9)
C3 C4 C5 Hf1 65.2(7)
C22 Hf1 C5 C6 -143.4(8)
C23 Hf1 C5 C6 -39.2(8)
C15 Hf1 C5 C6 86.5(8)
C1 Hf1 C5 C6 131.8(10)
C19 Hf1 C5 C6 102.0(8)
C16 Hf1 C5 C6 52.2(7)
C18 Hf1 C5 C6 75.6(9)
C17 Hf1 C5 C6 42.9(8)
C2 Hf1 C5 C6 171.7(9)
C4 Hf1 C5 C6 -112.6(9)
C3 Hf1 C5 C6 -148.4(9)
C22 Hf1 C5 C1 84.8(8)
C23 Hf1 C5 C1 -171.0(6)
C15 Hf1 C5 C1 -45.3(6)
C19 Hf1 C5 C1 -29.8(6)
C16 Hf1 C5 C1 -79.6(6)
C18 Hf1 C5 C1 -56.2(8)
C17 Hf1 C5 C1 -88.9(6)
C2 Hf1 C5 C1 39.9(5)
C4 Hf1 C5 C1 115.6(8)
C3 Hf1 C5 C1 79.8(6)
C22 Hf1 C5 C4 -30.8(8)
C23 Hf1 C5 C4 73.4(6)
C15 Hf1 C5 C4 -160.9(6)
C1 Hf1 C5 C4 -115.6(8)
C19 Hf1 C5 C4 -145.4(5)
C16 Hf1 C5 C4 164.8(6)
C18 Hf1 C5 C4 -171.8(6)
C17 Hf1 C5 C4 155.5(5)
C2 Hf1 C5 C4 -75.6(6)
C3 Hf1 C5 C4 -35.8(5)
C1 C5 C6 C7 -178.0(11)
C4 C5 C6 C7 6.8(14)
Hf1 C5 C6 C7 95.6(10)
C5 C6 C7 C8 -3.0(16)
C6 C7 C8 C9 -1.4(17)
C7 C8 C9 C4 1.4(16)
C3 C4 C9 C8 176.4(11)
C5 C4 C9 C8 2.9(16)
Hf1 C4 C9 C8 -83.7(12)
C2 C3 C10 C11 -1.6(17)
C4 C3 C10 C11 -177.4(11)
Hf1 C3 C10 C11 84.5(13)
C3 C10 C11 C12 -1.3(19)
C10 C11 C12 C13 3.4(19)
C11 C12 C13 C2 -2.5(17)
C3 C2 C13 C12 -0.3(15)
C1 C2 C13 C12 -178.7(11)
Hf1 C2 C13 C12 -91.2(11)
C2 C1 C14 C15 81.8(11)
C5 C1 C14 C15 -80.8(11)
Hf1 C1 C14 C15 0.2(8)
C2 C1 C14 C21 -37.0(14)
C5 C1 C14 C21 160.4(10)
Hf1 C1 C14 C21 -118.6(8)
C2 C1 C14 C20 -159.5(10)
C5 C1 C14 C20 37.9(14)
Hf1 C1 C14 C20 118.9(8)
C21 C14 C15 C19 36.1(16)
C20 C14 C15 C19 157.2(11)
C1 C14 C15 C19 -82.9(13)
C21 C14 C15 C16 -158.8(11)
C20 C14 C15 C16 -37.7(15)
C1 C14 C15 C16 82.2(13)
C21 C14 C15 Hf1 118.7(8)
C20 C14 C15 Hf1 -120.2(8)
C1 C14 C15 Hf1 -0.3(8)
C22 Hf1 C15 C19 12.3(9)
C23 Hf1 C15 C19 -121.0(7)
C1 Hf1 C15 C19 125.3(8)
C16 Hf1 C15 C19 -110.5(10)
C18 Hf1 C15 C19 -36.0(7)
C17 Hf1 C15 C19 -75.1(7)
C5 Hf1 C15 C19 153.4(7)
C2 Hf1 C15 C19 98.4(7)
C4 Hf1 C15 C19 142.7(6)
C3 Hf1 C15 C19 109.4(7)
C22 Hf1 C15 C16 122.8(7)
C23 Hf1 C15 C16 -10.4(8)
C1 Hf1 C15 C16 -124.1(7)
C19 Hf1 C15 C16 110.5(10)
C18 Hf1 C15 C16 74.5(7)
C17 Hf1 C15 C16 35.4(6)
C5 Hf1 C15 C16 -96.1(6)
C2 Hf1 C15 C16 -151.1(7)
C4 Hf1 C15 C16 -106.8(6)
C3 Hf1 C15 C16 -140.1(6)
C22 Hf1 C15 C14 -112.9(7)
C23 Hf1 C15 C14 113.9(7)
C1 Hf1 C15 C14 0.2(6)
C19 Hf1 C15 C14 -125.2(10)
C16 Hf1 C15 C14 124.3(10)
C18 Hf1 C15 C14 -161.1(8)
C17 Hf1 C15 C14 159.8(8)
C5 Hf1 C15 C14 28.2(6)
C2 Hf1 C15 C14 -26.8(6)
C4 Hf1 C15 C14 17.6(7)
C3 Hf1 C15 C14 -15.8(7)
C19 C15 C16 C17 4.2(13)
C14 C15 C16 C17 -163.5(11)
Hf1 C15 C16 C17 -66.1(8)
C19 C15 C16 Hf1 70.3(7)
C14 C15 C16 Hf1 -97.4(12)
C22 Hf1 C16 C17 30.8(10)
C23 Hf1 C16 C17 -71.5(7)
C15 Hf1 C16 C17 117.0(10)
C1 Hf1 C16 C17 161.9(7)
C19 Hf1 C16 C17 77.0(7)
C18 Hf1 C16 C17 36.2(7)
C5 Hf1 C16 C17 -164.4(7)
C2 Hf1 C16 C17 147.3(7)
C4 Hf1 C16 C17 -155.5(7)
C3 Hf1 C16 C17 172.9(6)
C22 Hf1 C16 C15 -86.2(8)
C23 Hf1 C16 C15 171.5(7)
C1 Hf1 C16 C15 44.9(6)
C19 Hf1 C16 C15 -40.0(6)
C18 Hf1 C16 C15 -80.8(7)
C17 Hf1 C16 C15 -117.0(10)
C5 Hf1 C16 C15 78.6(6)
C2 Hf1 C16 C15 30.3(7)
C4 Hf1 C16 C15 87.5(7)
C3 Hf1 C16 C15 55.9(8)
C15 C16 C17 C18 -2.4(13)
Hf1 C16 C17 C18 -65.0(8)
C15 C16 C17 Hf1 62.5(8)
C22 Hf1 C17 C18 -42.1(8)
C23 Hf1 C17 C18 -137.2(7)
C15 Hf1 C17 C18 79.0(7)
C1 Hf1 C17 C18 97.2(7)
C19 Hf1 C17 C18 37.1(6)
C16 Hf1 C17 C18 116.2(10)
C5 Hf1 C17 C18 133.4(6)
C2 Hf1 C17 C18 69.8(8)
C4 Hf1 C17 C18 155.2(6)
C3 Hf1 C17 C18 95.5(15)
C22 Hf1 C17 C16 -158.3(7)
C23 Hf1 C17 C16 106.7(7)
C15 Hf1 C17 C16 -37.2(6)
C1 Hf1 C17 C16 -19.0(8)
C19 Hf1 C17 C16 -79.1(7)
C18 Hf1 C17 C16 -116.2(10)
C5 Hf1 C17 C16 17.3(8)
C2 Hf1 C17 C16 -46.4(9)
C4 Hf1 C17 C16 39.1(10)
C3 Hf1 C17 C16 -20.6(19)
C16 C17 C18 C19 -0.3(12)
Hf1 C17 C18 C19 -64.0(7)
C16 C17 C18 Hf1 63.7(7)
C22 Hf1 C18 C17 139.5(7)
C23 Hf1 C18 C17 44.2(7)
C15 Hf1 C18 C17 -78.7(7)
C1 Hf1 C18 C17 -95.4(7)
C19 Hf1 C18 C17 -116.0(10)
C16 Hf1 C18 C17 -36.7(6)
C5 Hf1 C18 C17 -65.8(8)
C2 Hf1 C18 C17 -131.6(7)
C4 Hf1 C18 C17 -83.6(16)
C3 Hf1 C18 C17 -152.8(7)
C22 Hf1 C18 C19 -104.5(7)
C23 Hf1 C18 C19 160.1(7)
C15 Hf1 C18 C19 37.3(6)
C1 Hf1 C18 C19 20.6(7)
C16 Hf1 C18 C19 79.3(7)
C17 Hf1 C18 C19 116.0(10)
C5 Hf1 C18 C19 50.1(9)
C2 Hf1 C18 C19 -15.6(8)
C4 Hf1 C18 C19 32.4(18)
C3 Hf1 C18 C19 -36.8(10)
C17 C18 C19 C15 3.0(12)
Hf1 C18 C19 C15 -62.7(8)
C17 C18 C19 Hf1 65.6(8)
C16 C15 C19 C18 -4.3(12)
C14 C15 C19 C18 163.2(11)
Hf1 C15 C19 C18 65.9(8)
C16 C15 C19 Hf1 -70.3(8)
C14 C15 C19 Hf1 97.3(12)
C22 Hf1 C19 C18 73.6(7)
C23 Hf1 C19 C18 -28.0(9)
C15 Hf1 C19 C18 -116.5(10)
C1 Hf1 C19 C18 -160.5(7)
C16 Hf1 C19 C18 -76.5(7)
C17 Hf1 C19 C18 -36.1(7)
C5 Hf1 C19 C18 -144.3(7)
C2 Hf1 C19 C18 166.2(7)
C4 Hf1 C19 C18 -169.2(6)
C3 Hf1 C19 C18 158.0(6)
C22 Hf1 C19 C15 -169.9(7)
C23 Hf1 C19 C15 88.5(8)
C1 Hf1 C19 C15 -44.0(7)
C16 Hf1 C19 C15 40.0(6)
C18 Hf1 C19 C15 116.5(10)
C17 Hf1 C19 C15 80.4(7)
C5 Hf1 C19 C15 -27.8(7)
C2 Hf1 C19 C15 -77.3(7)
C4 Hf1 C19 C15 -52.7(8)
C3 Hf1 C19 C15 -85.5(7)
